data_4123758
loop_
_publ_author_name
'Nguyen, Tu N.'
'Shiddiq, Muhandis'
'Ghosh, Tuhin'
'Abboud, Khalil A.'
'Hill, Stephen'
'Christou, George'

_publ_section_title
;
 Covalently Linked Dimer of Mn3 Single-Molecule Magnets and Retention of
 Its Structure and Quantum Properties in Solution.
;
_journal_issue 22
_journal_name_full 'Journal of the American Chemical Society'
_journal_page_first 7160
_journal_page_last 7168
_journal_paper_doi 10.1021/jacs.5b02677
_journal_volume 137
_journal_year 2015
_chemical_formula_sum 'C51 H48 I6 Mn6 N12 O20'
_chemical_formula_weight 2240.05
_space_group_crystal_system trigonal
_space_group_IT_number 163
_space_group_name_Hall '-P 3 2c'
_space_group_name_H-M_alt 'P -3 1 c'
_symmetry_space_group_name_Hall '-P 3 2c'
_symmetry_space_group_name_H-M 'P -3 1 c'
_audit_creation_method SHELXL-2013
_audit_update_record
;
2013-11-22 # Formatted by publCIF

;
_cell_angle_alpha 90
_cell_angle_beta 90
_cell_angle_gamma 120
_cell_formula_units_Z 2
_cell_length_a 16.5692(10)
_cell_length_b 16.5692(10)
_cell_length_c 18.2847(11)
_cell_measurement_reflns_used 9541
_cell_measurement_temperature 100(2)
_cell_measurement_theta_max 28.0
_cell_measurement_theta_min 2.0
_cell_volume 4347.3(5)
_computing_cell_refinement 'Bruker APEX2'
_computing_data_collection 'Bruker APEX2 (Bruker, 2008)'
_computing_data_reduction 'Bruker SAINT (Bruker, 2008)'
_computing_molecular_graphics 'Bruker SHELXTL'
_computing_publication_material 'Bruker SHELXTL'
_computing_structure_refinement 'Bruker SHELXTL'
_computing_structure_solution 'Bruker SHELXTL (Bruker, 2008)'
_diffrn_ambient_temperature 100(2)
_diffrn_measured_fraction_theta_full 1.000
_diffrn_measured_fraction_theta_max 1.000
_diffrn_measurement_device_type 'Bruker APEX-II DUO'
_diffrn_measurement_method 'phi and omega scans'
_diffrn_radiation_monochromator 'Bruker Triumph'
_diffrn_radiation_source 'fine-focus sealed tube'
_diffrn_radiation_type MoK\a
_diffrn_radiation_wavelength 0.71073
_diffrn_reflns_av_R_equivalents 0.0583
_diffrn_reflns_av_unetI/netI 0.0210
_diffrn_reflns_laue_measured_fraction_full 1.000
_diffrn_reflns_laue_measured_fraction_max 1.000
_diffrn_reflns_limit_h_max 21
_diffrn_reflns_limit_h_min -19
_diffrn_reflns_limit_k_max 18
_diffrn_reflns_limit_k_min -21
_diffrn_reflns_limit_l_max 23
_diffrn_reflns_limit_l_min -23
_diffrn_reflns_number 85061
_diffrn_reflns_point_group_measured_fraction_full 1.000
_diffrn_reflns_point_group_measured_fraction_max 1.000
_diffrn_reflns_theta_full 25.242
_diffrn_reflns_theta_max 27.498
_diffrn_reflns_theta_min 1.419
_exptl_absorpt_coefficient_mu 3.036
_exptl_absorpt_correction_type numerical
_exptl_absorpt_process_details 'based on measured indexed crystal faces, Bruker SHELXTL  v6.14 (Bruker 2008)'
_exptl_crystal_colour brown
_exptl_crystal_density_diffrn 1.711
_exptl_crystal_density_meas 0
_exptl_crystal_description irregular
_exptl_crystal_F_000 2132
_exptl_crystal_size_max 0.161
_exptl_crystal_size_mid 0.138
_exptl_crystal_size_min 0.067
_platon_squeeze_details
;
;
_refine_diff_density_max 0.870
_refine_diff_density_min -0.458
_refine_diff_density_rms 0.087
_refine_ls_extinction_method none
_refine_ls_goodness_of_fit_ref 1.063
_refine_ls_hydrogen_treatment constr
_refine_ls_matrix_type full
_refine_ls_number_parameters 136
_refine_ls_number_reflns 3349
_refine_ls_number_restraints 0
_refine_ls_restrained_S_all 1.063
_refine_ls_R_factor_all 0.0615
_refine_ls_R_factor_gt 0.0496
_refine_ls_shift/su_max 0.001
_refine_ls_shift/su_mean 0.000
_refine_ls_structure_factor_coef Fsqd
_refine_ls_weighting_details 'w=1/[\s^2^(Fo^2^)+(0.0697P)^2^+5.3861P] where P=(Fo^2^+2Fc^2^)/3'
_refine_ls_weighting_scheme calc
_refine_ls_wR_factor_gt 0.1315
_refine_ls_wR_factor_ref 0.1383
_reflns_Friedel_coverage 0.000
_reflns_number_gt 2818
_reflns_number_total 3349
_reflns_threshold_expression 'I > 2\s(I)'
_cod_data_source_file ja5b02677_si_002.cif
_cod_data_source_block tu88
_cod_depositor_comments 'Adding full bibliography for 4123758.cif.'
_cod_original_cell_volume 4347.3(6)
_cod_database_code 4123758
_shelx_space_group_comment
; 
The symmetry employed for this shelxl refinement is uniquely defined 
by the following loop, which should always be used as a source of 
symmetry information in preference to the above space-group names. 
They are only intended as comments. 
;
_shelx_estimated_absorpt_t_min 0.641
_shelx_estimated_absorpt_t_max 0.822
_shelxl_version_number 2013-3

loop_
_space_group_symop_operation_xyz
'x, y, z'
'-y, x-y, z'
'-x+y, -x, z'
'-y, -x, -z+1/2'
'-x+y, y, -z+1/2'
'x, x-y, -z+1/2'
'-x, -y, -z'
'y, -x+y, -z'
'x-y, x, -z'
'y, x, z-1/2'
'x-y, -y, z-1/2'
'-x, -x+y, z-1/2'

loop_
_atom_site_label
_atom_site_type_symbol
_atom_site_fract_x
_atom_site_fract_y
_atom_site_fract_z
_atom_site_U_iso_or_equiv
_atom_site_adp_type
_atom_site_occupancy
_atom_site_site_symmetry_order
_atom_site_calc_flag
_atom_site_refinement_flags_posn
_atom_site_refinement_flags_adp
_atom_site_refinement_flags_occupancy
Mn1 Mn 0.24618(3) -0.29481(3) 0.41669(2) 0.02713(15) Uani 1 1 d . . .
O1 O 0.19670(13) -0.46514(13) 0.33542(10) 0.0281(4) Uani 1 1 d . . .
O2 O 0.29176(15) -0.19875(15) 0.49092(12) 0.0380(5) Uani 1 1 d . . .
O3 O 0.3333 -0.3333 0.43253(17) 0.0278(7) Uani 1 3 d S T P
O4 O 0.15330(15) -0.40222(15) 0.49486(12) 0.0374(5) Uani 1 1 d . . .
N1 N 0.15005(17) -0.26380(17) 0.37743(13) 0.0311(5) Uani 1 1 d . . .
N2 N 0.17936(16) -0.39628(15) 0.34219(12) 0.0253(4) Uani 1 1 d . . .
C1 C 0.11608(18) -0.39357(18) 0.30269(14) 0.0266(5) Uani 1 1 d . . .
C2 C 0.0585(3) -0.47077(13) 0.2500 0.0296(8) Uani 1 2 d S T P
H2A H 0.0191 -0.4546 0.2232 0.036 Uiso 0.5 1 d R U P
C4 C 0.10157(19) -0.3154(2) 0.31922(15) 0.0302(6) Uani 1 1 d . . .
C7 C 0.3757(2) -0.1487(2) 0.51577(16) 0.0384(7) Uani 1 1 d . . .
C9 C 0.0433(2) -0.2932(2) 0.28049(19) 0.0419(7) Uani 1 1 d . . .
H9A H 0.0098 -0.3290 0.2391 0.050 Uiso 1 1 calc R U .
C10 C 0.1408(2) -0.1910(2) 0.3991(2) 0.0436(7) Uani 1 1 d . . .
H10A H 0.1753 -0.1554 0.4403 0.052 Uiso 1 1 calc R U .
C11 C 0.0347(3) -0.2181(3) 0.3031(2) 0.0554(10) Uani 1 1 d . . .
H11A H -0.0047 -0.2019 0.2770 0.066 Uiso 1 1 calc R U .
C13 C 0.0831(3) -0.1669(3) 0.3634(2) 0.0544(9) Uani 1 1 d . . .
H13A H 0.0766 -0.1160 0.3798 0.065 Uiso 1 1 calc R U .
C14 C 0.3871(3) -0.0807(3) 0.5749(2) 0.0604(11) Uani 1 1 d . . .
H14A H 0.4503 -0.0269 0.5730 0.091 Uiso 1 1 calc R U .
H14B H 0.3766 -0.1111 0.6227 0.091 Uiso 1 1 calc R U .
H14C H 0.3418 -0.0599 0.5675 0.091 Uiso 1 1 calc R U .

loop_
_atom_site_aniso_label
_atom_site_aniso_U_11
_atom_site_aniso_U_22
_atom_site_aniso_U_33
_atom_site_aniso_U_23
_atom_site_aniso_U_13
_atom_site_aniso_U_12
Mn1 0.0268(2) 0.0277(2) 0.0275(2) -0.00146(15) 0.00276(15) 0.01408(18)
O1 0.0288(10) 0.0244(9) 0.0333(9) -0.0006(7) -0.0011(8) 0.0149(8)
O2 0.0403(12) 0.0391(12) 0.0351(10) -0.0086(9) 0.0029(9) 0.0202(10)
O3 0.0293(10) 0.0293(10) 0.0248(15) 0.000 0.000 0.0146(5)
O4 0.0335(11) 0.0405(12) 0.0377(11) 0.0060(9) 0.0106(9) 0.018(1)
N1 0.0274(12) 0.0287(12) 0.0374(12) 0.0021(10) 0.0061(10) 0.0143(10)
N2 0.0241(11) 0.023(1) 0.0285(10) 0.0054(8) 0.0056(8) 0.0115(9)
C1 0.0232(12) 0.0236(12) 0.0315(12) 0.0055(10) 0.0055(10) 0.0108(10)
C2 0.0195(17) 0.0275(14) 0.039(2) 0.0016(13) 0.000 0.0098(8)
C4 0.0268(13) 0.0307(14) 0.0343(13) 0.0066(11) 0.0043(11) 0.0152(12)
C7 0.0491(18) 0.0347(16) 0.0316(14) -0.0069(12) -0.0026(13) 0.0211(15)
C9 0.0425(18) 0.0379(17) 0.0522(18) 0.0018(14) -0.0038(14) 0.0253(15)
C10 0.0445(18) 0.0390(17) 0.0542(18) -0.0061(14) 0.0041(15) 0.0260(15)
C11 0.058(2) 0.053(2) 0.074(3) 0.0002(19) -0.0081(19) 0.042(2)
C13 0.054(2) 0.046(2) 0.077(3) -0.0115(18) -0.0022(19) 0.0364(19)
C14 0.065(3) 0.062(2) 0.057(2) -0.0305(19) -0.0068(19) 0.034(2)

loop_
_atom_type_symbol
_atom_type_description
_atom_type_scat_dispersion_real
_atom_type_scat_dispersion_imag
_atom_type_scat_source
C C 0.0033 0.0016 'International Tables Vol C Tables 4.2.6.8 and 6.1.1.4'
H H 0.0000 0.0000 'International Tables Vol C Tables 4.2.6.8 and 6.1.1.4'
N N 0.0061 0.0033 'International Tables Vol C Tables 4.2.6.8 and 6.1.1.4'
O O 0.0106 0.0060 'International Tables Vol C Tables 4.2.6.8 and 6.1.1.4'
Mn Mn 0.3368 0.7283 'International Tables Vol C Tables 4.2.6.8 and 6.1.1.4'
I I -0.4742 1.8119 'International Tables Vol C Tables 4.2.6.8 and 6.1.1.4'

loop_
_geom_angle_atom_site_label_1
_geom_angle_atom_site_label_2
_geom_angle_atom_site_label_3
_geom_angle
_geom_angle_site_symmetry_1
_geom_angle_site_symmetry_3
O3 Mn1 O2 96.99(10) . .
O3 Mn1 N2 90.91(9) . .
O2 Mn1 N2 171.06(9) . .
O3 Mn1 N1 167.66(11) . .
O2 Mn1 N1 94.17(10) . .
N2 Mn1 N1 78.4(1) . .
O3 Mn1 O1 89.36(8) . 3_655
O2 Mn1 O1 91.44(8) . 3_655
N2 Mn1 O1 92.83(8) . 3_655
N1 Mn1 O1 85.08(8) . 3_655
O3 Mn1 O4 88.31(8) . .
O2 Mn1 O4 92.13(9) . .
N2 Mn1 O4 83.90(9) . .
N1 Mn1 O4 96.56(9) . .
O1 Mn1 O4 175.95(8) 3_655 .
O3 Mn1 Mn1 31.18(2) . 2_545
O2 Mn1 Mn1 122.59(7) . 2_545
N2 Mn1 Mn1 63.69(6) . 2_545
N1 Mn1 Mn1 140.96(7) . 2_545
O1 Mn1 Mn1 104.84(5) 3_655 2_545
O4 Mn1 Mn1 71.58(6) . 2_545
O3 Mn1 Mn1 31.18(2) . 3_655
O2 Mn1 Mn1 82.25(7) . 3_655
N2 Mn1 Mn1 106.69(6) . 3_655
N1 Mn1 Mn1 147.15(7) . 3_655
O1 Mn1 Mn1 62.49(5) 3_655 3_655
O4 Mn1 Mn1 116.15(6) . 3_655
Mn1 Mn1 Mn1 60.0 2_545 3_655
N2 O1 Mn1 112.28(15) . 2_545
C7 O2 Mn1 128.73(19) . .
Mn1 O3 Mn1 117.65(5) 2_545 3_655
Mn1 O3 Mn1 117.64(5) 2_545 .
Mn1 O3 Mn1 117.64(5) 3_655 .
C7 O4 Mn1 131.96(19) 2_545 .
C10 N1 C4 120.0(3) . .
C10 N1 Mn1 125.1(2) . .
C4 N1 Mn1 114.30(18) . .
C1 N2 O1 120.7(2) . .
C1 N2 Mn1 117.80(18) . .
O1 N2 Mn1 121.43(17) . .
N2 C1 C4 114.3(2) . .
N2 C1 C2 120.7(2) . .
C4 C1 C2 124.8(2) . .
C1 C2 C1 113.2(3) 6_545 .
C1 C2 H2A 109.2 6_545 .
C1 C2 H2A 108.8 . .
N1 C4 C9 120.5(3) . .
N1 C4 C1 114.5(2) . .
C9 C4 C1 125.0(3) . .
O4 C7 O2 125.4(3) 3_655 .
O4 C7 C14 119.5(3) 3_655 .
O2 C7 C14 115.1(3) . .
C11 C9 C4 118.9(3) . .
C11 C9 H9A 120.5 . .
C4 C9 H9A 120.5 . .
N1 C10 C13 121.8(3) . .
N1 C10 H10A 119.1 . .
C13 C10 H10A 119.1 . .
C13 C11 C9 120.2(3) . .
C13 C11 H11A 119.9 . .
C9 C11 H11A 119.9 . .
C10 C13 C11 118.5(3) . .
C10 C13 H13A 120.8 . .
C11 C13 H13A 120.8 . .
C7 C14 H14A 109.5 . .
C7 C14 H14B 109.5 . .
H14A C14 H14B 109.5 . .
C7 C14 H14C 109.5 . .
H14A C14 H14C 109.5 . .
H14B C14 H14C 109.5 . .

loop_
_geom_bond_atom_site_label_1
_geom_bond_atom_site_label_2
_geom_bond_distance
_geom_bond_site_symmetry_2
Mn1 O3 1.8704(6) .
Mn1 O2 1.935(2) .
Mn1 N2 2.012(2) .
Mn1 N1 2.033(2) .
Mn1 O1 2.1670(19) 3_655
Mn1 O4 2.200(2) .
Mn1 Mn1 3.2005(7) 2_545
Mn1 Mn1 3.2005(7) 3_655
O1 N2 1.314(3) .
O1 Mn1 2.1669(19) 2_545
O2 C7 1.294(4) .
O3 Mn1 1.8704(6) 2_545
O3 Mn1 1.8704(6) 3_655
O4 C7 1.240(4) 2_545
N1 C10 1.350(4) .
N1 C4 1.350(4) .
N2 C1 1.292(4) .
C1 C4 1.462(4) .
C1 C2 1.502(3) .
C2 C1 1.502(3) 6_545
C2 H2A 0.9558 .
C4 C9 1.387(4) .
C7 O4 1.240(4) 3_655
C7 C14 1.503(4) .
C9 C11 1.384(5) .
C9 H9A 0.9500 .
C10 C13 1.373(5) .
C10 H10A 0.9500 .
C11 C13 1.378(6) .
C11 H11A 0.9500 .
C13 H13A 0.9500 .
C14 H14A 0.9800 .
C14 H14B 0.9800 .
C14 H14C 0.9800 .

loop_
_platon_squeeze_void_nr
_platon_squeeze_void_average_x
_platon_squeeze_void_average_y
_platon_squeeze_void_average_z
_platon_squeeze_void_volume
_platon_squeeze_void_count_electrons
_platon_squeeze_void_content
1 -0.011 -0.006 -0.001 2065 1641 ' '
